data_8106839
loop_
_publ_author_name
'Ghabbour, Hazem A.'
'El-Faham, Ayman'

_publ_section_title
;
 Crystal structure of
 4-chloro-N,N-diethyl-6-(piperidin-1-yl)-1,3,5-triazin-2-amine, C12H20ClN5
;
_journal_issue 1
_journal_name_full 'Zeitschrift f\"ur Kristallographie - New Crystal Structures'
_journal_page_first 243
_journal_page_last 245
_journal_paper_doi 10.1515/ncrs-2015-0106
_journal_volume 231
_journal_year 2016
_chemical_formula_sum 'C12 H20 Cl N5'
_chemical_formula_weight 269.78
_space_group_crystal_system triclinic
_space_group_IT_number 2
_space_group_name_Hall '-P 1'
_space_group_name_H-M_alt 'P -1'
_atom_sites_solution_hydrogens geom
_atom_sites_solution_primary direct
_atom_sites_solution_secondary difmap
_cell_angle_alpha 90.982(2)
_cell_angle_beta 110.7600(10)
_cell_angle_gamma 94.662(2)
_cell_formula_units_Z 2
_cell_length_a 8.7253(3)
_cell_length_b 8.9973(4)
_cell_length_c 9.3025(4)
_cell_measurement_reflns_used 9905
_cell_measurement_temperature 100(2)
_cell_measurement_theta_max 33.08
_cell_measurement_theta_min 2.27
_cell_volume 679.78(5)
_computing_cell_refinement 'Bruker SAINT'
_computing_data_collection 'Bruker APEX2'
_computing_data_reduction 'Bruker SAINT'
_computing_molecular_graphics 'Bruker SHELXTL'
_computing_publication_material 'Bruker SHELXTL'
_computing_structure_refinement 'SHELXL-2014 (Sheldrick 2014)'
_computing_structure_solution 'SHELXS-97 (Sheldrick 2008)'
_diffrn_ambient_temperature 100(2)
_diffrn_measured_fraction_theta_full 0.991
_diffrn_measured_fraction_theta_max 0.991
_diffrn_measurement_device_type 'Bruker APEX-II D8 venture'
_diffrn_measurement_method '\f and \w scans'
_diffrn_radiation_monochromator graphite
_diffrn_radiation_source 'fine-focus micro tube'
_diffrn_radiation_type MoK\a
_diffrn_radiation_wavelength 0.71073
_diffrn_reflns_av_R_equivalents 0.0713
_diffrn_reflns_av_sigmaI/netI 0.0600
_diffrn_reflns_limit_h_max 13
_diffrn_reflns_limit_h_min -13
_diffrn_reflns_limit_k_max 13
_diffrn_reflns_limit_k_min -13
_diffrn_reflns_limit_l_max 14
_diffrn_reflns_limit_l_min -14
_diffrn_reflns_number 22838
_diffrn_reflns_theta_full 33.16
_diffrn_reflns_theta_max 33.16
_diffrn_reflns_theta_min 2.27
_diffrn_standards_decay_% .
_diffrn_standards_interval_count .
_diffrn_standards_interval_time .
_diffrn_standards_number 0
_exptl_absorpt_coefficient_mu 0.273
_exptl_absorpt_correction_T_max 0.9176
_exptl_absorpt_correction_T_min 0.8730
_exptl_absorpt_correction_type multi-scan
_exptl_absorpt_process_details SADABS_Bruker_2014
_exptl_crystal_colour colourless
_exptl_crystal_density_diffrn 1.318
_exptl_crystal_density_method 'not measured'
_exptl_crystal_description block
_exptl_crystal_F_000 288
_exptl_crystal_size_max 0.51
_exptl_crystal_size_mid 0.35
_exptl_crystal_size_min 0.32
_refine_diff_density_max 0.454
_refine_diff_density_min -0.698
_refine_diff_density_rms 0.079
_refine_ls_extinction_method none
_refine_ls_goodness_of_fit_ref 1.035
_refine_ls_hydrogen_treatment mixed
_refine_ls_matrix_type full
_refine_ls_number_parameters 165
_refine_ls_number_reflns 5144
_refine_ls_number_restraints 0
_refine_ls_restrained_S_all 1.035
_refine_ls_R_factor_all 0.0639
_refine_ls_R_factor_gt 0.0452
_refine_ls_shift/su_max 0.001
_refine_ls_shift/su_mean 0.000
_refine_ls_structure_factor_coef Fsqd
_refine_ls_weighting_details 'calc w=1/[\s^2^(Fo^2^)+(0.0550P)^2^+0.1344P] where P=(Fo^2^+2Fc^2^)/3'
_refine_ls_weighting_scheme calc
_refine_ls_wR_factor_gt 0.1082
_refine_ls_wR_factor_ref 0.1162
_reflns_number_gt 4104
_reflns_number_total 5144
_reflns_threshold_expression >2sigma(I)
_cod_data_source_file suppl_ncrs-2015-0106_suppl.cif
_cod_data_source_block a_a
_cod_database_code 8106839

loop_
_symmetry_equiv_pos_as_xyz
'x, y, z'
'-x, -y, -z'

loop_
_atom_site_label
_atom_site_type_symbol
_atom_site_fract_x
_atom_site_fract_y
_atom_site_fract_z
_atom_site_U_iso_or_equiv
_atom_site_adp_type
_atom_site_occupancy
_atom_site_symmetry_multiplicity
_atom_site_calc_flag
_atom_site_refinement_flags
_atom_site_disorder_assembly
_atom_site_disorder_group
Cl1 Cl 0.49643(3) 0.54250(3) 0.17871(3) 0.01599(8) Uani 1 1 d . . .
N1 N 0.51314(11) 0.66870(10) 0.43679(10) 0.01223(17) Uani 1 1 d . . .
N2 N 0.27299(11) 0.72581(10) 0.48924(10) 0.01343(18) Uani 1 1 d . . .
N3 N 0.24553(11) 0.59926(10) 0.25021(11) 0.01323(18) Uani 1 1 d . . .
N4 N 0.01713(11) 0.65135(12) 0.30562(11) 0.01648(19) Uani 1 1 d . . .
N5 N 0.53529(11) 0.79330(10) 0.66391(11) 0.01437(18) Uani 1 1 d . . .
C1 C 0.40707(13) 0.61159(11) 0.30473(12) 0.01143(19) Uani 1 1 d . . .
C2 C 0.43694(13) 0.72709(11) 0.52750(12) 0.01149(19) Uani 1 1 d . . .
C3 C 0.18252(13) 0.65935(12) 0.35131(12) 0.0129(2) Uani 1 1 d . . .
C4 C -0.06651(14) 0.70441(14) 0.40574(13) 0.0189(2) Uani 1 1 d . . .
H4A H 0.0133 0.7185 0.5126 0.023 Uiso 1 1 calc R . .
H4B H -0.1548 0.6276 0.4048 0.023 Uiso 1 1 calc R . .
C5 C -0.14075(17) 0.85033(15) 0.35580(16) 0.0252(3) Uani 1 1 d . . .
H5A H -0.1995 0.8790 0.4228 0.038 Uiso 1 1 calc R . .
H5B H -0.2178 0.8377 0.2491 0.038 Uiso 1 1 calc R . .
H5C H -0.0529 0.9285 0.3633 0.038 Uiso 1 1 calc R . .
C6 C -0.08719(13) 0.57700(13) 0.15747(13) 0.0161(2) Uani 1 1 d . . .
H6A H -0.0325 0.5937 0.0815 0.019 Uiso 1 1 calc R . .
H6B H -0.1932 0.6222 0.1195 0.019 Uiso 1 1 calc R . .
C7 C -0.12065(15) 0.40998(14) 0.16962(15) 0.0213(2) Uani 1 1 d . . .
H7A H -0.1940 0.3658 0.0694 0.032 Uiso 1 1 calc R . .
H7B H -0.1729 0.3928 0.2461 0.032 Uiso 1 1 calc R . .
H7C H -0.0166 0.3637 0.2012 0.032 Uiso 1 1 calc R . .
C8 C 0.71375(13) 0.78524(12) 0.72375(13) 0.0155(2) Uani 1 1 d . . .
H8A H 0.7478 0.7406 0.6431 0.019 Uiso 1 1 calc R . .
H8B H 0.7439 0.7205 0.8127 0.019 Uiso 1 1 calc R . .
C9 C 0.80342(15) 0.94065(13) 0.77367(15) 0.0205(2) Uani 1 1 d . . .
H9A H 0.7850 1.0012 0.6822 0.025 Uiso 1 1 calc R . .
H9B H 0.9232 0.9325 0.8222 0.025 Uiso 1 1 calc R . .
C10 C 0.74229(16) 1.01812(14) 0.88758(15) 0.0232(3) Uani 1 1 d . . .
H10A H 0.7952 1.1216 0.9120 0.028 Uiso 1 1 calc R . .
H10B H 0.7729 0.9645 0.9844 0.028 Uiso 1 1 calc R . .
C11 C 0.55567(16) 1.02067(13) 0.81945(14) 0.0198(2) Uani 1 1 d . . .
H11A H 0.5168 1.0653 0.8969 0.024 Uiso 1 1 calc R . .
H11B H 0.5263 1.0837 0.7291 0.024 Uiso 1 1 calc R . .
C12 C 0.47011(14) 0.86350(12) 0.77040(13) 0.0164(2) Uani 1 1 d . . .
H12A H 0.4889 0.8032 0.8621 0.020 Uiso 1 1 calc R . .
H12B H 0.3500 0.8685 0.7197 0.020 Uiso 1 1 calc R . .

loop_
_atom_site_aniso_label
_atom_site_aniso_U_11
_atom_site_aniso_U_22
_atom_site_aniso_U_33
_atom_site_aniso_U_23
_atom_site_aniso_U_13
_atom_site_aniso_U_12
Cl1 0.01297(13) 0.02029(13) 0.01618(13) -0.00544(9) 0.00720(10) 0.00200(9)
N1 0.0114(4) 0.0130(4) 0.0123(4) -0.0019(3) 0.0043(3) 0.0017(3)
N2 0.0104(4) 0.0180(4) 0.0118(4) -0.0019(3) 0.0037(3) 0.0024(3)
N3 0.0110(4) 0.0162(4) 0.0127(4) -0.0019(3) 0.0045(3) 0.0021(3)
N4 0.0095(4) 0.0283(5) 0.0112(4) -0.0034(4) 0.0032(3) 0.0023(3)
N5 0.0116(4) 0.0173(4) 0.0132(4) -0.0044(3) 0.0035(3) 0.0008(3)
C1 0.0123(5) 0.0109(4) 0.0127(4) 0.0001(3) 0.0062(4) 0.0024(3)
C2 0.0122(5) 0.0110(4) 0.0115(4) 0.0001(3) 0.0044(4) 0.0015(3)
C3 0.0116(5) 0.0154(5) 0.0125(5) 0.0006(4) 0.0049(4) 0.0031(4)
C4 0.0118(5) 0.0333(6) 0.0127(5) -0.0022(4) 0.0057(4) 0.0034(4)
C5 0.0262(6) 0.0267(6) 0.0281(7) -0.0032(5) 0.0166(6) 0.0035(5)
C6 0.0096(5) 0.0259(6) 0.0115(5) -0.0013(4) 0.0018(4) 0.0025(4)
C7 0.0167(5) 0.0254(6) 0.0200(6) -0.0011(5) 0.0039(5) 0.0043(4)
C8 0.0117(5) 0.0175(5) 0.0143(5) -0.0023(4) 0.0011(4) 0.0003(4)
C9 0.0166(5) 0.0197(5) 0.0206(6) -0.0005(4) 0.0024(5) -0.0040(4)
C10 0.0268(6) 0.0173(5) 0.0194(6) -0.0047(4) 0.0024(5) -0.0042(5)
C11 0.0272(6) 0.0145(5) 0.0173(5) -0.0023(4) 0.0074(5) 0.0021(4)
C12 0.0191(5) 0.0174(5) 0.0131(5) -0.0038(4) 0.0066(4) 0.0008(4)

loop_
_atom_type_symbol
_atom_type_description
_atom_type_scat_dispersion_real
_atom_type_scat_dispersion_imag
_atom_type_scat_source
C C 0.0033 0.0016 'International Tables Vol C Tables 4.2.6.8 and 6.1.1.4'
H H 0.0000 0.0000 'International Tables Vol C Tables 4.2.6.8 and 6.1.1.4'
N N 0.0061 0.0033 'International Tables Vol C Tables 4.2.6.8 and 6.1.1.4'
Cl Cl 0.1484 0.1585 'International Tables Vol C Tables 4.2.6.8 and 6.1.1.4'

loop_
_geom_angle_atom_site_label_1
_geom_angle_atom_site_label_2
_geom_angle_atom_site_label_3
_geom_angle
_geom_angle_site_symmetry_1
_geom_angle_site_symmetry_3
C1 N1 C2 112.04(9) . .
C3 N2 C2 115.16(9) . .
C1 N3 C3 111.97(9) . .
C3 N4 C6 120.87(9) . .
C3 N4 C4 121.95(9) . .
C6 N4 C4 116.98(9) . .
C2 N5 C12 122.46(9) . .
C2 N5 C8 122.28(9) . .
C12 N5 C8 114.91(9) . .
N3 C1 N1 130.98(10) . .
N3 C1 Cl1 114.48(8) . .
N1 C1 Cl1 114.53(8) . .
N2 C2 N5 118.30(9) . .
N2 C2 N1 124.91(9) . .
N5 C2 N1 116.78(9) . .
N2 C3 N4 118.78(10) . .
N2 C3 N3 124.91(10) . .
N4 C3 N3 116.31(9) . .
N4 C4 C5 112.34(10) . .
N4 C4 H4A 109.1 . .
C5 C4 H4A 109.1 . .
N4 C4 H4B 109.1 . .
C5 C4 H4B 109.1 . .
H4A C4 H4B 107.9 . .
C4 C5 H5A 109.5 . .
C4 C5 H5B 109.5 . .
H5A C5 H5B 109.5 . .
C4 C5 H5C 109.5 . .
H5A C5 H5C 109.5 . .
H5B C5 H5C 109.5 . .
N4 C6 C7 112.31(10) . .
N4 C6 H6A 109.1 . .
C7 C6 H6A 109.1 . .
N4 C6 H6B 109.1 . .
C7 C6 H6B 109.1 . .
H6A C6 H6B 107.9 . .
C6 C7 H7A 109.5 . .
C6 C7 H7B 109.5 . .
H7A C7 H7B 109.5 . .
C6 C7 H7C 109.5 . .
H7A C7 H7C 109.5 . .
H7B C7 H7C 109.5 . .
N5 C8 C9 110.43(9) . .
N5 C8 H8A 109.6 . .
C9 C8 H8A 109.6 . .
N5 C8 H8B 109.6 . .
C9 C8 H8B 109.6 . .
H8A C8 H8B 108.1 . .
C8 C9 C10 110.86(10) . .
C8 C9 H9A 109.5 . .
C10 C9 H9A 109.5 . .
C8 C9 H9B 109.5 . .
C10 C9 H9B 109.5 . .
H9A C9 H9B 108.1 . .
C9 C10 C11 110.23(10) . .
C9 C10 H10A 109.6 . .
C11 C10 H10A 109.6 . .
C9 C10 H10B 109.6 . .
C11 C10 H10B 109.6 . .
H10A C10 H10B 108.1 . .
C12 C11 C10 111.15(10) . .
C12 C11 H11A 109.4 . .
C10 C11 H11A 109.4 . .
C12 C11 H11B 109.4 . .
C10 C11 H11B 109.4 . .
H11A C11 H11B 108.0 . .
N5 C12 C11 109.58(9) . .
N5 C12 H12A 109.8 . .
C11 C12 H12A 109.8 . .
N5 C12 H12B 109.8 . .
C11 C12 H12B 109.8 . .
H12A C12 H12B 108.2 . .

loop_
_geom_bond_atom_site_label_1
_geom_bond_atom_site_label_2
_geom_bond_distance
_geom_bond_site_symmetry_2
Cl1 C1 1.7522(10) .
N1 C1 1.3133(14) .
N1 C2 1.3672(13) .
N2 C3 1.3438(14) .
N2 C2 1.3452(14) .
N3 C1 1.3123(14) .
N3 C3 1.3699(14) .
N4 C3 1.3474(14) .
N4 C6 1.4683(14) .
N4 C4 1.4667(14) .
N5 C2 1.3493(14) .
N5 C12 1.4629(14) .
N5 C8 1.4645(14) .
C4 C5 1.5182(18) .
C4 H4A 0.9900 .
C4 H4B 0.9900 .
C5 H5A 0.9800 .
C5 H5B 0.9800 .
C5 H5C 0.9800 .
C6 C7 1.5211(17) .
C6 H6A 0.9900 .
C6 H6B 0.9900 .
C7 H7A 0.9800 .
C7 H7B 0.9800 .
C7 H7C 0.9800 .
C8 C9 1.5249(16) .
C8 H8A 0.9900 .
C8 H8B 0.9900 .
C9 C10 1.5261(18) .
C9 H9A 0.9900 .
C9 H9B 0.9900 .
C10 C11 1.5260(18) .
C10 H10A 0.9900 .
C10 H10B 0.9900 .
C11 C12 1.5264(16) .
C11 H11A 0.9900 .
C11 H11B 0.9900 .
C12 H12A 0.9900 .
C12 H12B 0.9900 .

loop_
_geom_torsion_atom_site_label_1
_geom_torsion_atom_site_label_2
_geom_torsion_atom_site_label_3
_geom_torsion_atom_site_label_4
_geom_torsion
_geom_torsion_site_symmetry_1
_geom_torsion_site_symmetry_2
_geom_torsion_site_symmetry_3
_geom_torsion_site_symmetry_4
C3 N3 C1 N1 0.95(17) . . . .
C3 N3 C1 Cl1 -177.99(7) . . . .
C2 N1 C1 N3 -1.80(16) . . . .
C2 N1 C1 Cl1 177.14(7) . . . .
C3 N2 C2 N5 179.39(10) . . . .
C3 N2 C2 N1 0.85(16) . . . .
C12 N5 C2 N2 -0.19(16) . . . .
C8 N5 C2 N2 172.68(10) . . . .
C12 N5 C2 N1 178.47(9) . . . .
C8 N5 C2 N1 -8.66(15) . . . .
C1 N1 C2 N2 0.77(15) . . . .
C1 N1 C2 N5 -177.79(9) . . . .
C2 N2 C3 N4 178.95(10) . . . .
C2 N2 C3 N3 -1.86(16) . . . .
C6 N4 C3 N2 -178.65(10) . . . .
C4 N4 C3 N2 -3.92(16) . . . .
C6 N4 C3 N3 2.10(16) . . . .
C4 N4 C3 N3 176.83(10) . . . .
C1 N3 C3 N2 1.09(15) . . . .
C1 N3 C3 N4 -179.71(9) . . . .
C3 N4 C4 C5 106.29(13) . . . .
C6 N4 C4 C5 -78.79(13) . . . .
C3 N4 C6 C7 86.73(13) . . . .
C4 N4 C6 C7 -88.25(12) . . . .
C2 N5 C8 C9 129.93(11) . . . .
C12 N5 C8 C9 -56.70(13) . . . .
N5 C8 C9 C10 54.18(13) . . . .
C8 C9 C10 C11 -54.66(13) . . . .
C9 C10 C11 C12 55.49(13) . . . .
C2 N5 C12 C11 -129.74(11) . . . .
C8 N5 C12 C11 56.91(12) . . . .
C10 C11 C12 N5 -55.26(13) . . . .
